data_4126744
loop_
_publ_author_name
'Skubi, Kazimer L.'
'Kidd, Jesse B.'
'Jung, Hoimin'
'Guzei, Ilia A.'
'Baik, Mu-Hyun'
'Yoon, Tehshik P.'

_publ_section_title
;
 Enantioselective Excited-State Photoreactions Controlled by a Chiral
 Hydrogen-Bonding Iridium Sensitizer.
;
_journal_name_full 'Journal of the American Chemical Society'
_journal_paper_doi 10.1021/jacs.7b10586
_journal_year 2017
_chemical_formula_moiety 'C32 H16 F10 Ir0.96 N5, 0.04(Ir)'
_chemical_formula_sum 'C32.41 H16.41 Cl1.22 F10 Ir N5'
_chemical_formula_weight 901.06
_space_group_crystal_system monoclinic
_space_group_IT_number 15
_space_group_name_Hall '-C 2yc'
_space_group_name_H-M_alt 'C 1 2/c 1'
_symmetry_space_group_name_Hall '-C 2yc'
_symmetry_space_group_name_H-M 'C 1 2/c 1'
_atom_sites_solution_hydrogens geom
_audit_creation_date 2017-07-11
_audit_creation_method
;
Olex2 1.2-dev
(compiled 2017.07.04 svn.r3433 for OlexSys, GUI svn.r5361)
;
_cell_angle_alpha 90
_cell_angle_beta 95.525(10)
_cell_angle_gamma 90
_cell_formula_units_Z 8
_cell_length_a 19.385(8)
_cell_length_b 17.706(6)
_cell_length_c 17.680(6)
_cell_measurement_reflns_used 7065
_cell_measurement_temperature 100(2)
_cell_measurement_theta_max 24.692
_cell_measurement_theta_min 2.300
_cell_volume 6040(4)
_computing_cell_refinement 'SAINT v8.37A (Bruker, 2015)'
_computing_data_collection 'APEX2 Ver. 2014.11-0 (Bruker-AXS, 2014)'
_computing_data_reduction 'SAINT v8.37A (Bruker, 2015)'
_computing_molecular_graphics 'Olex2 (Dolomanov et al., 2009)'
_computing_publication_material 'Olex2 (Dolomanov et al., 2009)'
_computing_structure_refinement 'XL (Sheldrick, 2008)'
_computing_structure_solution 'ShelXT (Sheldrick, 2015)'
_diffrn_ambient_temperature 99.99
_diffrn_detector_area_resol_mean 7.9
_diffrn_detector_type 'CCD area detector'
_diffrn_measured_fraction_theta_full 1.000
_diffrn_measured_fraction_theta_max 0.997
_diffrn_measurement_device 'three-circle diffractometer'
_diffrn_measurement_device_type 'Bruker SMART APEX2 area detector'
_diffrn_measurement_method '0.5\ \w and 0.5\ \f scans'
_diffrn_radiation_type MoK\a
_diffrn_radiation_wavelength 0.71073
_diffrn_reflns_av_R_equivalents 0.0625
_diffrn_reflns_av_unetI/netI 0.0443
_diffrn_reflns_Laue_measured_fraction_full 1.000
_diffrn_reflns_Laue_measured_fraction_max 0.997
_diffrn_reflns_limit_h_max 24
_diffrn_reflns_limit_h_min -24
_diffrn_reflns_limit_k_max 22
_diffrn_reflns_limit_k_min -22
_diffrn_reflns_limit_l_max 22
_diffrn_reflns_limit_l_min -22
_diffrn_reflns_number 43697
_diffrn_reflns_point_group_measured_fraction_full 1.000
_diffrn_reflns_point_group_measured_fraction_max 0.997
_diffrn_reflns_theta_full 25.000
_diffrn_reflns_theta_max 26.441
_diffrn_reflns_theta_min 1.561
_exptl_absorpt_coefficient_mu 4.625
_exptl_absorpt_correction_T_max 0.7454
_exptl_absorpt_correction_T_min 0.6635
_exptl_absorpt_correction_type multi-scan
_exptl_absorpt_process_details
;
SADABS-2014/5 (Bruker,2014/5) was used for absorption correction.
wR2(int) was 0.1151 before and 0.0482 after correction.
The Ratio of minimum to maximum transmission is 0.8901.
The \l/2 correction factor is Not present.
;
_exptl_crystal_colour orange
_exptl_crystal_colour_primary orange
_exptl_crystal_density_diffrn 1.982
_exptl_crystal_density_method 'not measured'
_exptl_crystal_description block
_exptl_crystal_F_000 3468
_exptl_crystal_size_max 0.053
_exptl_crystal_size_mid 0.034
_exptl_crystal_size_min 0.01
_refine_diff_density_max 1.075
_refine_diff_density_min -0.783
_refine_diff_density_rms 0.112
_refine_ls_extinction_method none
_refine_ls_goodness_of_fit_ref 1.020
_refine_ls_hydrogen_treatment constr
_refine_ls_matrix_type full
_refine_ls_number_parameters 437
_refine_ls_number_reflns 6226
_refine_ls_number_restraints 0
_refine_ls_restrained_S_all 1.020
_refine_ls_R_factor_all 0.0437
_refine_ls_R_factor_gt 0.0280
_refine_ls_shift/su_max 0.005
_refine_ls_shift/su_mean 0.000
_refine_ls_structure_factor_coef Fsqd
_refine_ls_weighting_details 'w=1/[\s^2^(Fo^2^)+(0.0299P)^2^+1.5464P] where P=(Fo^2^+2Fc^2^)/3'
_refine_ls_weighting_scheme calc
_refine_ls_wR_factor_gt 0.0597
_refine_ls_wR_factor_ref 0.0628
_reflns_Friedel_coverage 0.000
_reflns_number_gt 4858
_reflns_number_total 6226
_reflns_threshold_expression 'I > 2\s(I)'
_cod_data_source_file S23f.cif
_cod_data_source_block yoon44_sq
_cod_database_code 4126744
_shelx_shelxl_version_number 2014/7
_shelx_space_group_comment
;
The symmetry employed for this shelxl refinement is uniquely defined
by the following loop, which should always be used as a source of
symmetry information in preference to the above space-group names.
They are only intended as comments.
;
_shelx_estimated_absorpt_t_max 0.955
_shelx_estimated_absorpt_t_min 0.792
_olex2_refinement_description
;
1. Fixed Uiso
 At 1.2 times of:
  All C(H) groups
2. Uiso/Uaniso restraints and constraints
Uanis(Ir1) = Uanis(Ir1A)
3. Others
 Sof(Ir1A)=1-FVAR(1)
 Sof(Ir1)=FVAR(1)
4.a Aromatic/amide H refined with riding coordinates:
 C1(H1), C4(H4), C5(H5), C9(H9), C11(H11), C13(H13), C16(H16), C17(H17),
 C21(H21), C23(H23), C25(H25), C26(H26), C29(H29), C30(H30), C31(H31), C32(H32)
;
_olex2_submission_special_instructions 'No special instructions were received'

loop_
_space_group_symop_operation_xyz
'x, y, z'
'-x, y, -z+1/2'
'x+1/2, y+1/2, z'
'-x+1/2, y+1/2, -z+1/2'
'-x, -y, -z'
'x, -y, z-1/2'
'-x+1/2, -y+1/2, -z'
'x+1/2, -y+1/2, z-1/2'

loop_
_atom_site_label
_atom_site_type_symbol
_atom_site_fract_x
_atom_site_fract_y
_atom_site_fract_z
_atom_site_U_iso_or_equiv
_atom_site_adp_type
_atom_site_occupancy
_atom_site_site_symmetry_order
_atom_site_calc_flag
_atom_site_refinement_flags_posn
_atom_site_refinement_flags_occupancy
_atom_site_disorder_assembly
_atom_site_disorder_group
Ir1 Ir 0.25575(2) 0.50822(2) 0.53671(2) 0.01790(8) Uani 0.9567(11) 1 d . P A 1
Ir1A Ir 0.2263(4) 0.5038(2) 0.5464(3) 0.01790(8) Uani 0.0433(11) 1 d . P A 2
F1 F 0.04063(15) 0.62121(18) 0.6723(2) 0.0799(12) Uani 1 1 d . . A 1
F2 F 0.09711(15) 0.67737(16) 0.76385(16) 0.0554(8) Uani 1 1 d . . A 1
F3 F 0.04484(14) 0.74176(16) 0.67413(15) 0.0544(8) Uani 1 1 d . . A 1
F4 F 0.50312(12) 0.58890(14) 0.44210(14) 0.0392(6) Uani 1 1 d . . A 1
F5 F 0.37352(13) 0.77710(13) 0.54726(15) 0.0408(7) Uani 1 1 d . . A 1
F6 F 0.25691(16) 0.32910(14) 0.29219(13) 0.0549(8) Uani 1 1 d . . A 1
F7 F 0.25277(14) 0.21626(13) 0.33416(14) 0.0427(7) Uani 1 1 d . . A 1
F8 F 0.34766(14) 0.26112(17) 0.30543(15) 0.0582(9) Uani 1 1 d . . A 1
F9 F 0.36627(15) 0.53408(16) 0.82807(14) 0.0512(8) Uani 1 1 d . . A 1
F10 F 0.43141(12) 0.32707(13) 0.68838(13) 0.0374(6) Uani 1 1 d . . A 1
N1 N 0.22289(16) 0.60731(17) 0.57937(18) 0.0220(7) Uani 1 1 d . . A 1
N2 N 0.29574(16) 0.40852(17) 0.50408(18) 0.0214(7) Uani 1 1 d . . A 1
N3 N 0.13621(17) 0.41711(18) 0.60784(19) 0.0273(8) Uani 1 1 d . . A 1
N4 N 0.16133(16) 0.45217(17) 0.54905(18) 0.0225(7) Uani 1 1 d . . A 1
N5 N 0.19536(17) 0.52736(18) 0.42935(18) 0.0227(7) Uani 1 1 d . . A 1
C1 C 0.1644(2) 0.6118(2) 0.6136(2) 0.0251(9) Uani 1 1 d . . A 1
H1 H 0.1355 0.5686 0.6151 0.030 Uiso 1 1 calc R . A 1
C2 C 0.1451(2) 0.6790(2) 0.6471(2) 0.0285(10) Uani 1 1 d . . A 1
C3 C 0.0816(2) 0.6793(3) 0.6879(3) 0.0388(12) Uani 1 1 d . . A 1
C4 C 0.1871(2) 0.7411(2) 0.6437(2) 0.0297(10) Uani 1 1 d . . A 1
H4 H 0.1744 0.7875 0.6654 0.036 Uiso 1 1 calc R . A 1
C5 C 0.2476(2) 0.7366(2) 0.6089(2) 0.0293(10) Uani 1 1 d . . A 1
H5 H 0.2765 0.7798 0.6067 0.035 Uiso 1 1 calc R . A 1
C6 C 0.2664(2) 0.6676(2) 0.5765(2) 0.0227(9) Uani 1 1 d . . A 1
C7 C 0.3286(2) 0.6513(2) 0.5407(2) 0.0242(9) Uani 1 1 d . . A 1
C8 C 0.3368(2) 0.5756(2) 0.5171(2) 0.0217(9) Uani 1 1 d . . A 1
C9 C 0.3959(2) 0.5557(2) 0.4848(2) 0.0271(9) Uani 1 1 d . . A 1
H9 H 0.4026 0.5051 0.4693 0.033 Uiso 1 1 calc R . A 1
C10 C 0.4455(2) 0.6102(2) 0.4751(2) 0.0289(10) Uani 1 1 d . . A 1
C11 C 0.4393(2) 0.6839(2) 0.4956(2) 0.0315(10) Uani 1 1 d . . A 1
H11 H 0.4739 0.7201 0.4872 0.038 Uiso 1 1 calc R . A 1
C12 C 0.3811(2) 0.7034(2) 0.5285(2) 0.0270(9) Uani 1 1 d . . A 1
C13 C 0.28149(19) 0.3778(2) 0.4347(2) 0.0229(9) Uani 1 1 d . . A 1
H13 H 0.2536 0.4053 0.3971 0.027 Uiso 1 1 calc R . A 1
C14 C 0.3059(2) 0.3083(2) 0.4167(2) 0.0218(9) Uani 1 1 d . . A 1
C15 C 0.2898(2) 0.2785(2) 0.3368(2) 0.0315(10) Uani 1 1 d . . A 1
C16 C 0.3456(2) 0.2672(2) 0.4712(2) 0.0276(10) Uani 1 1 d . . A 1
H16 H 0.3619 0.2183 0.4598 0.033 Uiso 1 1 calc R . A 1
C17 C 0.3611(2) 0.2980(2) 0.5424(2) 0.0250(9) Uani 1 1 d . . A 1
H17 H 0.3884 0.2704 0.5804 0.030 Uiso 1 1 calc R . A 1
C18 C 0.3367(2) 0.3701(2) 0.5586(2) 0.0216(9) Uani 1 1 d . . A 1
C19 C 0.34777(19) 0.4104(2) 0.6305(2) 0.0225(9) Uani 1 1 d . . A 1
C20 C 0.3097(2) 0.4781(2) 0.6342(2) 0.0215(8) Uani 1 1 d . . A 1
C21 C 0.3167(2) 0.5188(2) 0.7025(2) 0.0282(9) Uani 1 1 d . . A 1
H21 H 0.2915 0.5643 0.7070 0.034 Uiso 1 1 calc R . A 1
C22 C 0.3597(2) 0.4930(2) 0.7619(2) 0.0316(10) Uani 1 1 d . . A 1
C23 C 0.4001(2) 0.4285(2) 0.7594(2) 0.0298(10) Uani 1 1 d . . A 1
H23 H 0.4312 0.4129 0.8012 0.036 Uiso 1 1 calc R . A 1
C24 C 0.3920(2) 0.3890(2) 0.6929(2) 0.0254(9) Uani 1 1 d . . A 1
C25 C 0.0702(2) 0.3994(2) 0.5836(2) 0.0304(10) Uani 1 1 d . . A 1
H25 H 0.0395 0.3741 0.6138 0.037 Uiso 1 1 calc R . A 1
C26 C 0.0525(2) 0.4224(2) 0.5097(2) 0.0303(10) Uani 1 1 d . . A 1
H26 H 0.0094 0.4161 0.4798 0.036 Uiso 1 1 calc R . A 1
C27 C 0.1122(2) 0.4568(2) 0.4892(2) 0.0235(9) Uani 1 1 d . . A 1
C28 C 0.1311(2) 0.49694(19) 0.4224(2) 0.0234(9) Uani 1 1 d . . A 1
C29 C 0.0877(2) 0.5034(2) 0.3546(3) 0.0335(10) Uani 1 1 d . . A 1
H29 H 0.0423 0.4826 0.3505 0.040 Uiso 1 1 calc R . A 1
C30 C 0.1120(2) 0.5405(2) 0.2939(2) 0.0349(11) Uani 1 1 d . . A 1
H30 H 0.0831 0.5460 0.2478 0.042 Uiso 1 1 calc R . A 1
C31 C 0.1790(2) 0.5699(2) 0.3002(2) 0.0324(10) Uani 1 1 d . . A 1
H31 H 0.1969 0.5940 0.2582 0.039 Uiso 1 1 calc R . A 1
C32 C 0.2185(2) 0.5630(2) 0.3687(2) 0.0255(9) Uani 1 1 d . . A 1
H32 H 0.2638 0.5841 0.3738 0.031 Uiso 1 1 calc R . A 1

loop_
_atom_site_aniso_label
_atom_site_aniso_U_11
_atom_site_aniso_U_22
_atom_site_aniso_U_33
_atom_site_aniso_U_23
_atom_site_aniso_U_13
_atom_site_aniso_U_12
Ir1 0.01850(18) 0.01845(9) 0.01683(9) -0.00061(7) 0.00222(8) 0.00251(8)
Ir1A 0.01850(18) 0.01845(9) 0.01683(9) -0.00061(7) 0.00222(8) 0.00251(8)
F1 0.049(2) 0.077(2) 0.122(3) -0.051(2) 0.047(2) -0.0275(17)
F2 0.061(2) 0.065(2) 0.0428(18) 0.0090(15) 0.0233(15) 0.0150(15)
F3 0.0475(18) 0.066(2) 0.0518(18) 0.0001(15) 0.0161(14) 0.0280(14)
F4 0.0256(14) 0.0517(16) 0.0419(16) 0.0017(13) 0.0113(12) 0.0068(11)
F5 0.0402(16) 0.0282(14) 0.0547(18) -0.0051(12) 0.0084(13) -0.0072(11)
F6 0.107(3) 0.0297(15) 0.0239(15) -0.0019(11) -0.0134(16) 0.0096(14)
F7 0.0589(18) 0.0356(15) 0.0333(15) -0.0056(12) 0.0040(13) -0.0204(13)
F8 0.0453(18) 0.089(2) 0.0445(18) -0.0304(16) 0.0244(14) -0.0139(15)
F9 0.075(2) 0.0542(17) 0.0217(14) -0.0127(13) -0.0119(13) 0.0251(15)
F10 0.0431(16) 0.0362(14) 0.0316(14) 0.0024(11) -0.0027(12) 0.0188(11)
N1 0.0203(18) 0.0255(18) 0.0196(18) 0.0004(14) -0.0015(15) 0.0004(14)
N2 0.0224(19) 0.0226(17) 0.0196(18) 0.0001(14) 0.0050(15) -0.0009(13)
N3 0.029(2) 0.0283(19) 0.025(2) 0.0006(15) 0.0087(16) 0.0030(15)
N4 0.0257(19) 0.0212(17) 0.0209(18) -0.0024(14) 0.0035(15) 0.0042(14)
N5 0.0271(19) 0.0217(17) 0.0189(18) -0.0013(14) -0.0003(15) 0.0061(14)
C1 0.025(2) 0.025(2) 0.025(2) 0.0000(17) 0.0005(18) -0.0005(17)
C2 0.025(2) 0.033(2) 0.027(2) -0.0046(19) -0.0012(19) 0.0024(18)
C3 0.031(3) 0.039(3) 0.047(3) -0.017(2) 0.004(2) 0.002(2)
C4 0.033(3) 0.027(2) 0.029(2) 0.0014(19) 0.004(2) 0.0091(18)
C5 0.033(3) 0.024(2) 0.030(2) -0.0013(18) 0.001(2) -0.0008(18)
C6 0.029(2) 0.021(2) 0.017(2) 0.0035(16) -0.0045(17) -0.0006(16)
C7 0.024(2) 0.030(2) 0.018(2) 0.0061(17) -0.0015(18) -0.0013(17)
C8 0.025(2) 0.022(2) 0.017(2) 0.0028(16) -0.0051(17) 0.0025(16)
C9 0.024(2) 0.032(2) 0.024(2) 0.0006(18) 0.0005(18) 0.0037(18)
C10 0.025(2) 0.042(3) 0.020(2) 0.0034(19) 0.0023(19) -0.0001(19)
C11 0.024(2) 0.040(3) 0.030(2) 0.001(2) -0.001(2) -0.0048(19)
C12 0.030(2) 0.023(2) 0.027(2) 0.0070(18) 0.0000(19) 0.0015(17)
C13 0.021(2) 0.023(2) 0.024(2) -0.0002(17) 0.0023(18) -0.0020(16)
C14 0.027(2) 0.021(2) 0.019(2) -0.0025(16) 0.0065(17) -0.0031(16)
C15 0.045(3) 0.024(2) 0.027(2) -0.0075(18) 0.008(2) -0.001(2)
C16 0.030(2) 0.022(2) 0.032(3) -0.0015(18) 0.011(2) 0.0026(17)
C17 0.027(2) 0.024(2) 0.024(2) 0.0009(17) 0.0049(19) 0.0040(17)
C18 0.027(2) 0.019(2) 0.019(2) 0.0015(16) 0.0063(18) 0.0012(16)
C19 0.020(2) 0.024(2) 0.024(2) 0.0030(17) 0.0040(18) -0.0012(16)
C20 0.025(2) 0.0172(19) 0.023(2) 0.0023(16) 0.0034(17) -0.0006(15)
C21 0.033(2) 0.027(2) 0.024(2) -0.0018(18) -0.0008(19) 0.0091(18)
C22 0.042(3) 0.035(3) 0.017(2) -0.0043(18) 0.0011(19) 0.002(2)
C23 0.037(3) 0.033(2) 0.018(2) 0.0043(18) -0.0017(19) 0.0070(19)
C24 0.023(2) 0.025(2) 0.028(2) 0.0086(18) 0.0023(19) 0.0067(17)
C25 0.032(3) 0.027(2) 0.035(3) -0.0011(19) 0.015(2) 0.0042(18)
C26 0.026(2) 0.029(2) 0.035(3) -0.0009(19) -0.001(2) 0.0050(18)
C27 0.019(2) 0.025(2) 0.026(2) -0.0051(17) -0.0017(18) 0.0070(16)
C28 0.025(2) 0.020(2) 0.025(2) 0.0004(16) -0.0014(17) 0.0046(16)
C29 0.030(2) 0.035(3) 0.034(2) 0.000(2) -0.0045(19) 0.0004(19)
C30 0.042(3) 0.037(3) 0.023(2) 0.003(2) -0.012(2) 0.001(2)
C31 0.047(3) 0.025(2) 0.024(2) 0.0020(18) -0.003(2) 0.002(2)
C32 0.037(3) 0.017(2) 0.022(2) 0.0035(16) 0.0027(19) 0.0035(17)

loop_
_atom_type_symbol
_atom_type_description
_atom_type_scat_dispersion_real
_atom_type_scat_dispersion_imag
_atom_type_scat_source
C C 0.0033 0.0016 'International Tables Vol C Tables 4.2.6.8 and 6.1.1.4'
H H 0.0000 0.0000 'International Tables Vol C Tables 4.2.6.8 and 6.1.1.4'
F F 0.0171 0.0103 'International Tables Vol C Tables 4.2.6.8 and 6.1.1.4'
Ir Ir -1.4442 7.9887 'International Tables Vol C Tables 4.2.6.8 and 6.1.1.4'
N N 0.0061 0.0033 'International Tables Vol C Tables 4.2.6.8 and 6.1.1.4'
Cl Cl 0.1484 0.1585 'International Tables Vol C Tables 4.2.6.8 and 6.1.1.4'

loop_
_geom_angle_atom_site_label_1
_geom_angle_atom_site_label_2
_geom_angle_atom_site_label_3
_geom_angle
N1 Ir1 N4 93.53(12)
N1 Ir1 N5 91.60(12)
N2 Ir1 N1 173.95(12)
N2 Ir1 N4 88.81(12)
N2 Ir1 N5 94.37(12)
N4 Ir1 N5 76.27(12)
C8 Ir1 N1 80.32(14)
C8 Ir1 N2 97.98(14)
C8 Ir1 N4 170.80(13)
C8 Ir1 N5 96.94(14)
C20 Ir1 N1 93.83(14)
C20 Ir1 N2 80.27(14)
C20 Ir1 N4 99.91(14)
C20 Ir1 N5 173.56(13)
C20 Ir1 C8 87.40(15)
C1 N1 Ir1 121.9(3)
C1 N1 C6 121.6(3)
C6 N1 Ir1 116.3(2)
C13 N2 Ir1 124.0(3)
C13 N2 C18 119.6(3)
C18 N2 Ir1 116.3(2)
N4 N3 C25 105.4(3)
N3 N4 Ir1 132.9(3)
N3 N4 C27 110.6(3)
C27 N4 Ir1 116.2(3)
C28 N5 Ir1 115.7(2)
C28 N5 C32 119.1(3)
C32 N5 Ir1 125.1(3)
N1 C1 H1 119.5
N1 C1 C2 121.0(4)
C2 C1 H1 119.5
C1 C2 C3 118.4(4)
C4 C2 C1 118.7(4)
C4 C2 C3 122.8(4)
F1 C3 F2 105.2(4)
F1 C3 F3 108.2(4)
F1 C3 C2 114.1(4)
F2 C3 C2 111.6(4)
F3 C3 F2 105.5(3)
F3 C3 C2 111.7(4)
C2 C4 H4 119.8
C2 C4 C5 120.5(4)
C5 C4 H4 119.8
C4 C5 H5 120.1
C4 C5 C6 119.7(4)
C6 C5 H5 120.1
N1 C6 C5 118.4(3)
N1 C6 C7 113.9(3)
C5 C6 C7 127.6(4)
C8 C7 C6 116.2(3)
C12 C7 C6 125.7(4)
C12 C7 C8 118.2(4)
C7 C8 Ir1 113.2(3)
C9 C8 Ir1 127.7(3)
C9 C8 C7 119.1(4)
C8 C9 H9 120.3
C8 C9 C10 119.4(4)
C10 C9 H9 120.3
F4 C10 C9 117.9(4)
F4 C10 C11 118.4(4)
C11 C10 C9 123.6(4)
C10 C11 H11 121.5
C12 C11 C10 117.0(4)
C12 C11 H11 121.5
F5 C12 C7 119.8(3)
F5 C12 C11 117.4(4)
C11 C12 C7 122.8(4)
N2 C13 H13 119.0
N2 C13 C14 122.1(4)
C14 C13 H13 119.0
C13 C14 C15 119.1(4)
C13 C14 C16 119.6(4)
C16 C14 C15 121.2(3)
F6 C15 F8 106.6(4)
F6 C15 C14 111.5(3)
F7 C15 F6 108.5(4)
F7 C15 F8 105.7(3)
F7 C15 C14 112.9(3)
F8 C15 C14 111.3(4)
C14 C16 H16 120.4
C17 C16 C14 119.2(4)
C17 C16 H16 120.4
C16 C17 H17 120.1
C16 C17 C18 119.9(4)
C18 C17 H17 120.1
N2 C18 C17 119.6(4)
N2 C18 C19 113.4(3)
C17 C18 C19 127.0(4)
C20 C19 C18 115.0(4)
C24 C19 C18 126.1(4)
C24 C19 C20 118.9(4)
C19 C20 Ir1 114.7(3)
C21 C20 Ir1 127.2(3)
C21 C20 C19 118.0(4)
C20 C21 H21 120.1
C22 C21 C20 119.7(4)
C22 C21 H21 120.1
F9 C22 C23 117.2(4)
C21 C22 F9 118.8(4)
C21 C22 C23 123.9(4)
C22 C23 H23 122.2
C24 C23 C22 115.6(4)
C24 C23 H23 122.2
F10 C24 C19 119.3(4)
F10 C24 C23 116.8(4)
C23 C24 C19 123.9(4)
N3 C25 H25 124.0
N3 C25 C26 112.0(4)
C26 C25 H25 124.0
C25 C26 H26 128.1
C25 C26 C27 103.8(4)
C27 C26 H26 128.1
N4 C27 C26 108.2(4)
N4 C27 C28 116.7(3)
C26 C27 C28 135.1(4)
N5 C28 C27 115.0(3)
N5 C28 C29 121.1(4)
C29 C28 C27 123.8(4)
C28 C29 H29 120.6
C30 C29 C28 118.8(4)
C30 C29 H29 120.6
C29 C30 H30 119.9
C29 C30 C31 120.2(4)
C31 C30 H30 119.9
C30 C31 H31 120.9
C32 C31 C30 118.2(4)
C32 C31 H31 120.9
N5 C32 C31 122.6(4)
N5 C32 H32 118.7
C31 C32 H32 118.7

loop_
_geom_bond_atom_site_label_1
_geom_bond_atom_site_label_2
_geom_bond_distance
Ir1 N1 2.036(3)
Ir1 N2 2.034(3)
Ir1 N4 2.112(3)
Ir1 N5 2.159(3)
Ir1 C8 2.029(4)
Ir1 C20 2.001(4)
F1 C3 1.312(5)
F2 C3 1.348(5)
F3 C3 1.325(5)
F4 C10 1.362(4)
F5 C12 1.358(4)
F6 C15 1.318(5)
F7 C15 1.314(5)
F8 C15 1.334(5)
F9 C22 1.373(5)
F10 C24 1.343(4)
N1 C1 1.338(5)
N1 C6 1.365(5)
N2 C13 1.346(5)
N2 C18 1.370(5)
N3 N4 1.342(4)
N3 C25 1.346(5)
N4 C27 1.356(5)
N5 C28 1.352(5)
N5 C32 1.357(5)
C1 H1 0.9500
C1 C2 1.396(5)
C2 C3 1.486(6)
C2 C4 1.373(6)
C4 H4 0.9500
C4 C5 1.377(6)
C5 H5 0.9500
C5 C6 1.413(5)
C6 C7 1.443(5)
C7 C8 1.418(5)
C7 C12 1.405(5)
C8 C9 1.373(5)
C9 H9 0.9500
C9 C10 1.385(5)
C10 C11 1.363(6)
C11 H11 0.9500
C11 C12 1.363(5)
C13 H13 0.9500
C13 C14 1.367(5)
C14 C15 1.512(5)
C14 C16 1.380(5)
C16 H16 0.9500
C16 C17 1.379(5)
C17 H17 0.9500
C17 C18 1.400(5)
C18 C19 1.457(5)
C19 C20 1.412(5)
C19 C24 1.383(5)
C20 C21 1.400(5)
C21 H21 0.9500
C21 C22 1.356(6)
C22 C23 1.388(5)
C23 H23 0.9500
C23 C24 1.364(5)
C25 H25 0.9500
C25 C26 1.381(6)
C26 H26 0.9500
C26 C27 1.386(5)
C27 C28 1.456(5)
C28 C29 1.401(6)
C29 H29 0.9500
C29 C30 1.380(6)
C30 H30 0.9500
C30 C31 1.393(6)
C31 H31 0.9500
C31 C32 1.376(6)
C32 H32 0.9500

loop_
_geom_torsion_atom_site_label_1
_geom_torsion_atom_site_label_2
_geom_torsion_atom_site_label_3
_geom_torsion_atom_site_label_4
_geom_torsion
Ir1 N1 C1 C2 175.6(3)
Ir1 N1 C6 C5 -176.8(3)
Ir1 N1 C6 C7 2.0(4)
Ir1 N2 C13 C14 -175.7(3)
Ir1 N2 C18 C17 174.4(3)
Ir1 N2 C18 C19 -3.4(4)
Ir1 N4 C27 C26 -175.2(2)
Ir1 N4 C27 C28 2.5(4)
Ir1 N5 C28 C27 0.8(4)
Ir1 N5 C28 C29 -178.0(3)
Ir1 N5 C32 C31 176.2(3)
Ir1 C8 C9 C10 179.2(3)
Ir1 C20 C21 C22 -175.0(3)
F4 C10 C11 C12 -180.0(4)
F9 C22 C23 C24 179.8(4)
N1 C1 C2 C3 -176.7(4)
N1 C1 C2 C4 0.6(6)
N1 C6 C7 C8 -2.6(5)
N1 C6 C7 C12 178.3(4)
N2 C13 C14 C15 -178.0(3)
N2 C13 C14 C16 1.1(6)
N2 C18 C19 C20 5.6(5)
N2 C18 C19 C24 -173.3(4)
N3 N4 C27 C26 -0.7(4)
N3 N4 C27 C28 177.0(3)
N3 C25 C26 C27 -0.6(4)
N4 N3 C25 C26 0.2(4)
N4 C27 C28 N5 -2.2(5)
N4 C27 C28 C29 176.6(3)
N5 C28 C29 C30 1.1(6)
C1 N1 C6 C5 -1.7(6)
C1 N1 C6 C7 177.1(3)
C1 C2 C3 F1 -16.1(6)
C1 C2 C3 F2 102.9(4)
C1 C2 C3 F3 -139.2(4)
C1 C2 C4 C5 -1.0(6)
C2 C4 C5 C6 0.1(6)
C3 C2 C4 C5 176.2(4)
C4 C2 C3 F1 166.7(4)
C4 C2 C3 F2 -74.3(6)
C4 C2 C3 F3 43.6(6)
C4 C5 C6 N1 1.3(6)
C4 C5 C6 C7 -177.3(4)
C5 C6 C7 C8 176.0(4)
C5 C6 C7 C12 -3.1(7)
C6 N1 C1 C2 0.7(6)
C6 C7 C8 Ir1 2.0(4)
C6 C7 C8 C9 -177.9(4)
C6 C7 C12 F5 -3.9(6)
C6 C7 C12 C11 178.7(4)
C7 C8 C9 C10 -0.9(6)
C8 C7 C12 F5 177.1(4)
C8 C7 C12 C11 -0.4(6)
C8 C9 C10 F4 -179.2(3)
C8 C9 C10 C11 -0.4(6)
C9 C10 C11 C12 1.2(6)
C10 C11 C12 F5 -178.3(4)
C10 C11 C12 C7 -0.8(6)
C12 C7 C8 Ir1 -178.8(3)
C12 C7 C8 C9 1.2(6)
C13 N2 C18 C17 -2.4(5)
C13 N2 C18 C19 179.8(3)
C13 C14 C15 F6 4.8(5)
C13 C14 C15 F7 -117.6(4)
C13 C14 C15 F8 123.7(4)
C13 C14 C16 C17 -1.6(6)
C14 C16 C17 C18 0.1(6)
C15 C14 C16 C17 177.5(4)
C16 C14 C15 F6 -174.2(4)
C16 C14 C15 F7 63.3(5)
C16 C14 C15 F8 -55.3(5)
C16 C17 C18 N2 1.9(6)
C16 C17 C18 C19 179.4(4)
C17 C18 C19 C20 -172.0(4)
C17 C18 C19 C24 9.1(6)
C18 N2 C13 C14 0.9(5)
C18 C19 C20 Ir1 -5.3(4)
C18 C19 C20 C21 178.6(3)
C18 C19 C24 F10 2.7(6)
C18 C19 C24 C23 -179.4(4)
C19 C20 C21 C22 0.6(6)
C20 C19 C24 F10 -176.2(3)
C20 C19 C24 C23 1.8(6)
C20 C21 C22 F9 179.4(4)
C20 C21 C22 C23 2.1(7)
C21 C22 C23 C24 -2.8(7)
C22 C23 C24 F10 178.8(3)
C22 C23 C24 C19 0.8(6)
C24 C19 C20 Ir1 173.7(3)
C24 C19 C20 C21 -2.5(5)
C25 N3 N4 Ir1 173.6(3)
C25 N3 N4 C27 0.3(4)
C25 C26 C27 N4 0.7(4)
C25 C26 C27 C28 -176.3(4)
C26 C27 C28 N5 174.7(4)
C26 C27 C28 C29 -6.6(7)
C27 C28 C29 C30 -177.6(4)
C28 N5 C32 C31 0.3(5)
C28 C29 C30 C31 0.9(6)
C29 C30 C31 C32 -2.1(6)
C30 C31 C32 N5 1.6(6)
C32 N5 C28 C27 177.1(3)
C32 N5 C28 C29 -1.7(5)
